data_1552943
loop_
_publ_author_name
'Fan, Chun-Lin'
'Zhang, Yu-Bo'
'Chen, Ye'
'Xie, Pei'
'Wang, Guo-Cai'
'Tian, Hai-Yan'
'Li, Yao-Lan'
'Huang, Xiao-Jun'
'Zhang, Xiao-Qi'
'Li, Zhi-Yong'
'Liu, Jun-Shan'
'Ye, Wen-Cai'
'Chen, Wei-Min'

_publ_section_title
;
 Alopecuroides A--E, Matrine-Type Alkaloid Dimers from the Aerial Parts of
 Sophora alopecuroides
;
_journal_name_full 'Journal of Natural Products'
_journal_paper_doi 10.1021/acs.jnatprod.8b01081
_journal_year 2019
_chemical_absolute_configuration ad
_chemical_formula_sum 'C32 H47 N5 O4'
_chemical_formula_weight 565.74
_space_group_crystal_system monoclinic
_space_group_IT_number 4
_space_group_name_Hall 'P 2yb'
_space_group_name_H-M_alt 'P 1 21 1'
_atom_sites_solution_hydrogens geom
_audit_creation_method SHELXL-2014/7
_cell_angle_alpha 90
_cell_angle_beta 94.5223(10)
_cell_angle_gamma 90
_cell_formula_units_Z 2
_cell_length_a 8.24073(9)
_cell_length_b 13.46168(14)
_cell_length_c 12.86894(14)
_cell_measurement_reflns_used 11492
_cell_measurement_temperature 100.00(10)
_cell_measurement_theta_max 73.4790
_cell_measurement_theta_min 4.7370
_cell_volume 1423.16(3)
_computing_structure_refinement 'SHELXL-2014/7 (Sheldrick, 2014)'
_diffrn_ambient_temperature 100.00(10)
_diffrn_measured_fraction_theta_full 1.000
_diffrn_measured_fraction_theta_max 0.988
_diffrn_measurement_device_type 'SuperNova, Dual, Cu at zero, AtlasS2'
_diffrn_radiation_type CuK\a
_diffrn_radiation_wavelength 1.54184
_diffrn_reflns_av_R_equivalents 0.0261
_diffrn_reflns_av_unetI/netI 0.0235
_diffrn_reflns_Laue_measured_fraction_full 1.000
_diffrn_reflns_Laue_measured_fraction_max 0.988
_diffrn_reflns_limit_h_max 10
_diffrn_reflns_limit_h_min -7
_diffrn_reflns_limit_k_max 16
_diffrn_reflns_limit_k_min -16
_diffrn_reflns_limit_l_max 15
_diffrn_reflns_limit_l_min -15
_diffrn_reflns_number 13450
_diffrn_reflns_point_group_measured_fraction_full 0.996
_diffrn_reflns_point_group_measured_fraction_max 0.969
_diffrn_reflns_theta_full 67.684
_diffrn_reflns_theta_max 73.584
_diffrn_reflns_theta_min 4.762
_exptl_absorpt_coefficient_mu 0.701
_exptl_crystal_colour 'clear light colourless '
_exptl_crystal_density_diffrn 1.320
_exptl_crystal_description block
_exptl_crystal_F_000 612
_exptl_crystal_size_max 0.3
_exptl_crystal_size_mid 0.25
_exptl_crystal_size_min 0.2
_refine_diff_density_max 0.543
_refine_diff_density_min -0.451
_refine_diff_density_rms 0.045
_refine_ls_abs_structure_details
;
 Flack x determined using 2505 quotients [(I+)-(I-)]/[(I+)+(I-)]
 (Parsons, Flack and Wagner, Acta Cryst. B69 (2013) 249-259).
;
_refine_ls_abs_structure_Flack 0.07(8)
_refine_ls_extinction_method none
_refine_ls_goodness_of_fit_ref 1.069
_refine_ls_hydrogen_treatment constr
_refine_ls_matrix_type full
_refine_ls_number_parameters 371
_refine_ls_number_reflns 5560
_refine_ls_number_restraints 1
_refine_ls_restrained_S_all 1.069
_refine_ls_R_factor_all 0.0378
_refine_ls_R_factor_gt 0.0375
_refine_ls_shift/su_max 0.000
_refine_ls_shift/su_mean 0.000
_refine_ls_structure_factor_coef Fsqd
_refine_ls_weighting_details 'w=1/[\s^2^(Fo^2^)+(0.0600P)^2^+0.3409P] where P=(Fo^2^+2Fc^2^)/3'
_refine_ls_weighting_scheme calc
_refine_ls_wR_factor_gt 0.1013
_refine_ls_wR_factor_ref 0.1017
_reflns_Friedel_coverage 0.878
_reflns_Friedel_fraction_full 0.993
_reflns_Friedel_fraction_max 0.949
_reflns_number_gt 5499
_reflns_number_total 5560
_reflns_threshold_expression 'I > 2\s(I)'
_cod_data_source_file SA-95-10.cif
_cod_data_source_block sa-95-10
_cod_original_sg_symbol_H-M 'P 21'
_cod_database_code 1552943
_shelx_shelxl_version_number 2014/7
_shelx_space_group_comment
;
The symmetry employed for this shelxl refinement is uniquely defined
by the following loop, which should always be used as a source of
symmetry information in preference to the above space-group names.
They are only intended as comments.
;

loop_
_space_group_symop_operation_xyz
'x, y, z'
'-x, y+1/2, -z'

loop_
_atom_site_label
_atom_site_type_symbol
_atom_site_fract_x
_atom_site_fract_y
_atom_site_fract_z
_atom_site_U_iso_or_equiv
_atom_site_adp_type
_atom_site_occupancy
_atom_site_site_symmetry_order
_atom_site_calc_flag
_atom_site_refinement_flags_posn
_atom_site_refinement_flags_adp
O2 O 0.4854(2) 0.36081(12) 0.41222(12) 0.0209(3) Uani 1 1 d . .
O1 O -0.1948(2) 0.18846(14) 0.30160(16) 0.0328(4) Uani 1 1 d . .
N1 N 0.1958(2) 0.52271(14) 0.42970(15) 0.0178(4) Uani 1 1 d . .
O1' O 0.6346(3) 0.69209(18) 1.00022(17) 0.0452(5) Uani 1 1 d . .
N1' N 0.5918(2) 0.43002(14) 0.65334(15) 0.0189(4) Uani 1 1 d . .
N16 N -0.1031(2) 0.34746(14) 0.29945(15) 0.0216(4) Uani 1 1 d . .
N16' N 0.5429(3) 0.56720(17) 0.89291(17) 0.0294(5) Uani 1 1 d . .
N19 N 0.5899(3) 0.60571(16) 0.41233(19) 0.0288(5) Uani 1 1 d . .
C3 C 0.4024(3) 0.39687(16) 0.49997(17) 0.0168(4) Uani 1 1 d . .
C4 C 0.3227(3) 0.32582(17) 0.42588(18) 0.0189(4) Uani 1 1 d . .
H4 H 0.3141 0.2574 0.4510 0.023 Uiso 1 1 calc R U
C10' C 0.4678(3) 0.36097(17) 0.60664(17) 0.0191(4) Uani 1 1 d . .
H10' H 0.5192 0.2961 0.5985 0.023 Uiso 1 1 calc R U
C15 C -0.2114(3) 0.27475(18) 0.27042(19) 0.0229(5) Uani 1 1 d . .
C11 C -0.1218(3) 0.45452(17) 0.27574(18) 0.0204(5) Uani 1 1 d . .
H11 H -0.1609 0.4880 0.3367 0.025 Uiso 1 1 calc R U
C5 C 0.1915(3) 0.35900(17) 0.34523(17) 0.0184(4) Uani 1 1 d . .
H5 H 0.2097 0.3263 0.2791 0.022 Uiso 1 1 calc R U
C11' C 0.4184(3) 0.49460(19) 0.85198(18) 0.0261(5) Uani 1 1 d . .
H11' H 0.3681 0.5198 0.7856 0.031 Uiso 1 1 calc R U
C7 C 0.0436(3) 0.50062(18) 0.25278(18) 0.0213(5) Uani 1 1 d . .
H7 H 0.0670 0.4774 0.1833 0.026 Uiso 1 1 calc R U
C6 C 0.1913(3) 0.47171(17) 0.32753(17) 0.0177(4) Uani 1 1 d . .
H6 H 0.2904 0.4892 0.2943 0.021 Uiso 1 1 calc R U
C2' C 0.7367(3) 0.42845(17) 0.5922(2) 0.0223(5) Uani 1 1 d . .
H2'A H 0.7029 0.4374 0.5189 0.027 Uiso 1 1 calc R U
H2'B H 0.7902 0.3645 0.6005 0.027 Uiso 1 1 calc R U
C18 C 0.4879(3) 0.56247(17) 0.44803(19) 0.0214(5) Uani 1 1 d . .
C6' C 0.6444(3) 0.40476(18) 0.76297(19) 0.0241(5) Uani 1 1 d . .
H6' H 0.7012 0.3408 0.7633 0.029 Uiso 1 1 calc R U
C9' C 0.3244(3) 0.34737(18) 0.67264(18) 0.0234(5) Uani 1 1 d . .
H9'A H 0.2522 0.2966 0.6417 0.028 Uiso 1 1 calc R U
H9'B H 0.2636 0.4090 0.6742 0.028 Uiso 1 1 calc R U
C17 C 0.0277(3) 0.32448(17) 0.37939(18) 0.0206(5) Uani 1 1 d . .
H17A H 0.0310 0.2534 0.3918 0.025 Uiso 1 1 calc R U
H17B H 0.0063 0.3572 0.4441 0.025 Uiso 1 1 calc R U
C3' C 0.8555(3) 0.51021(19) 0.6279(2) 0.0280(5) Uani 1 1 d . .
H3'A H 0.8034 0.5745 0.6178 0.034 Uiso 1 1 calc R U
H3'B H 0.9491 0.5083 0.5868 0.034 Uiso 1 1 calc R U
C2 C 0.3514(3) 0.50607(16) 0.49104(17) 0.0176(4) Uani 1 1 d . .
H2 H 0.3398 0.5307 0.5617 0.021 Uiso 1 1 calc R U
C8' C 0.3827(3) 0.3171(2) 0.78377(19) 0.0273(5) Uani 1 1 d . .
H8'A H 0.2903 0.3116 0.8257 0.033 Uiso 1 1 calc R U
H8'B H 0.4359 0.2529 0.7830 0.033 Uiso 1 1 calc R U
C10 C 0.1681(3) 0.63085(17) 0.4231(2) 0.0234(5) Uani 1 1 d . .
H10A H 0.2621 0.6622 0.3962 0.028 Uiso 1 1 calc R U
H10B H 0.1577 0.6567 0.4927 0.028 Uiso 1 1 calc R U
C9 C 0.0173(3) 0.65813(18) 0.3540(2) 0.0270(5) Uani 1 1 d . .
H9A H 0.0075 0.7298 0.3492 0.032 Uiso 1 1 calc R U
H9B H -0.0788 0.6324 0.3838 0.032 Uiso 1 1 calc R U
C7' C 0.5018(3) 0.39476(19) 0.83122(18) 0.0254(5) Uani 1 1 d . .
H7' H 0.5458 0.3690 0.8989 0.030 Uiso 1 1 calc R U
C14 C -0.3533(3) 0.3014(2) 0.1939(2) 0.0274(5) Uani 1 1 d . .
H14A H -0.4478 0.2641 0.2119 0.033 Uiso 1 1 calc R U
H14B H -0.3281 0.2804 0.1249 0.033 Uiso 1 1 calc R U
C13 C -0.3975(3) 0.4108(2) 0.1895(2) 0.0285(5) Uani 1 1 d . .
H13A H -0.4731 0.4234 0.1293 0.034 Uiso 1 1 calc R U
H13B H -0.4501 0.4292 0.2515 0.034 Uiso 1 1 calc R U
C5' C 0.7648(3) 0.4831(2) 0.8091(2) 0.0298(5) Uani 1 1 d . .
H5' H 0.8071 0.4595 0.8781 0.036 Uiso 1 1 calc R U
C8 C 0.0303(3) 0.61424(19) 0.2463(2) 0.0274(5) Uani 1 1 d . .
H8A H 0.1255 0.6410 0.2164 0.033 Uiso 1 1 calc R U
H8B H -0.0650 0.6325 0.2013 0.033 Uiso 1 1 calc R U
C15' C 0.5293(4) 0.6298(2) 0.9737(2) 0.0331(6) Uani 1 1 d . .
C12' C 0.2852(3) 0.4798(2) 0.9259(2) 0.0309(6) Uani 1 1 d . .
H12A H 0.1921 0.4481 0.8888 0.037 Uiso 1 1 calc R U
H12B H 0.3248 0.4362 0.9824 0.037 Uiso 1 1 calc R U
C12 C -0.2451(3) 0.4723(2) 0.1821(2) 0.0303(6) Uani 1 1 d . .
H12C H -0.2740 0.5422 0.1789 0.036 Uiso 1 1 calc R U
H12D H -0.1956 0.4555 0.1185 0.036 Uiso 1 1 calc R U
C17' C 0.6765(3) 0.5808(2) 0.8248(2) 0.0312(6) Uani 1 1 d . .
H17C H 0.7530 0.6293 0.8555 0.037 Uiso 1 1 calc R U
H17D H 0.6330 0.6061 0.7577 0.037 Uiso 1 1 calc R U
C13' C 0.2329(4) 0.5778(2) 0.9707(2) 0.0343(6) Uani 1 1 d . .
H13C H 0.1454 0.5670 1.0156 0.041 Uiso 1 1 calc R U
H13D H 0.1938 0.6221 0.9148 0.041 Uiso 1 1 calc R U
C4' C 0.9106(3) 0.4960(2) 0.7430(2) 0.0335(6) Uani 1 1 d . .
H4'A H 0.9739 0.5532 0.7678 0.040 Uiso 1 1 calc R U
H4'B H 0.9800 0.4379 0.7510 0.040 Uiso 1 1 calc R U
C14' C 0.3785(4) 0.6238(2) 1.0327(2) 0.0367(7) Uani 1 1 d . .
H14C H 0.3497 0.6902 1.0539 0.044 Uiso 1 1 calc R U
H14D H 0.4031 0.5848 1.0954 0.044 Uiso 1 1 calc R U
O2' O 0.8563(9) 0.8097(3) 0.9245(3) 0.129(2) Uani 1 1 d . .
H2' H 0.8223 0.7568 0.8999 0.194 Uiso 1 1 calc R U
C18' C 0.9808(6) 0.7932(5) 0.9913(6) 0.0880(18) Uani 1 1 d . .
H18A H 1.0673 0.7637 0.9561 0.132 Uiso 1 1 calc R U
H18B H 0.9492 0.7489 1.0446 0.132 Uiso 1 1 calc R U
H18C H 1.0174 0.8549 1.0224 0.132 Uiso 1 1 calc R U

loop_
_atom_site_aniso_label
_atom_site_aniso_U_11
_atom_site_aniso_U_22
_atom_site_aniso_U_33
_atom_site_aniso_U_23
_atom_site_aniso_U_13
_atom_site_aniso_U_12
O2 0.0176(8) 0.0216(8) 0.0238(8) -0.0038(6) 0.0026(6) 0.0030(6)
O1 0.0311(10) 0.0205(9) 0.0450(11) 0.0000(8) -0.0091(8) -0.0025(7)
N1 0.0155(9) 0.0138(9) 0.0240(9) -0.0012(7) 0.0016(7) 0.0020(7)
O1' 0.0577(14) 0.0402(12) 0.0359(11) -0.0173(10) -0.0071(10) -0.0045(11)
N1' 0.0169(9) 0.0165(9) 0.0224(9) -0.0012(7) -0.0031(7) -0.0015(7)
N16 0.0201(10) 0.0189(10) 0.0246(9) 0.0014(8) -0.0050(7) -0.0016(8)
N16' 0.0355(12) 0.0258(11) 0.0257(11) -0.0052(9) -0.0041(9) 0.0001(9)
N19 0.0203(10) 0.0198(10) 0.0466(13) 0.0048(9) 0.0039(9) 0.0011(8)
C3 0.0148(10) 0.0156(10) 0.0200(10) -0.0008(8) 0.0016(8) 0.0010(8)
C4 0.0183(11) 0.0151(10) 0.0231(11) -0.0016(8) -0.0003(8) 0.0014(8)
C10' 0.0193(11) 0.0146(10) 0.0226(10) -0.0008(8) -0.0030(8) -0.0004(8)
C15 0.0208(11) 0.0219(12) 0.0257(12) -0.0034(9) -0.0003(9) -0.0014(9)
C11 0.0182(11) 0.0172(11) 0.0255(11) 0.0016(9) -0.0011(8) 0.0009(9)
C5 0.0193(11) 0.0162(10) 0.0194(10) -0.0021(8) -0.0013(8) 0.0024(8)
C11' 0.0327(13) 0.0240(12) 0.0203(11) 0.0005(9) -0.0056(9) 0.0013(10)
C7 0.0203(11) 0.0218(12) 0.0217(10) 0.0046(9) 0.0004(8) 0.0020(9)
C6 0.0164(10) 0.0166(10) 0.0201(10) 0.0008(8) 0.0021(8) 0.0025(8)
C2' 0.0177(11) 0.0195(11) 0.0293(12) -0.0007(9) -0.0002(9) 0.0025(9)
C18 0.0172(11) 0.0159(10) 0.0307(12) -0.0002(9) -0.0010(9) 0.0019(9)
C6' 0.0264(12) 0.0198(11) 0.0246(12) -0.0013(9) -0.0073(9) 0.0043(10)
C9' 0.0250(12) 0.0226(11) 0.0223(11) 0.0016(9) -0.0006(9) -0.0064(9)
C17 0.0215(11) 0.0167(10) 0.0227(11) 0.0021(8) -0.0042(9) -0.0008(9)
C3' 0.0195(12) 0.0250(12) 0.0387(14) -0.0023(10) -0.0020(10) -0.0019(9)
C2 0.0164(10) 0.0149(10) 0.0215(10) -0.0019(8) 0.0014(8) 0.0000(8)
C8' 0.0368(14) 0.0217(11) 0.0229(12) 0.0033(9) -0.0008(10) -0.0049(10)
C10 0.0175(11) 0.0132(10) 0.0396(13) -0.0020(10) 0.0019(9) 0.0022(8)
C9 0.0167(11) 0.0151(11) 0.0487(15) 0.0027(10) 0.0006(10) 0.0037(9)
C7' 0.0341(13) 0.0208(11) 0.0200(11) 0.0024(9) -0.0053(9) 0.0014(10)
C14 0.0230(12) 0.0306(13) 0.0274(12) -0.0049(10) -0.0051(9) -0.0024(10)
C13 0.0224(12) 0.0330(14) 0.0289(13) 0.0018(10) -0.0048(9) 0.0033(11)
C5' 0.0276(12) 0.0296(13) 0.0298(12) -0.0043(10) -0.0120(10) 0.0018(11)
C8 0.0215(11) 0.0224(12) 0.0379(14) 0.0118(10) 0.0000(10) 0.0016(9)
C15' 0.0468(17) 0.0275(13) 0.0231(12) -0.0035(11) -0.0099(11) 0.0061(12)
C12' 0.0346(14) 0.0321(14) 0.0253(12) 0.0020(10) -0.0027(10) 0.0022(11)
C12 0.0258(13) 0.0317(14) 0.0320(13) 0.0086(11) -0.0061(10) 0.0003(11)
C17' 0.0352(14) 0.0253(13) 0.0325(13) -0.0083(11) -0.0024(11) -0.0034(11)
C13' 0.0436(16) 0.0349(15) 0.0250(13) 0.0016(11) 0.0052(11) 0.0054(12)
C4' 0.0218(12) 0.0332(14) 0.0436(15) -0.0072(12) -0.0100(10) -0.0003(10)
C14' 0.0564(19) 0.0315(14) 0.0213(12) -0.0023(11) -0.0013(12) 0.0070(13)
O2' 0.262(7) 0.061(2) 0.075(3) -0.011(2) 0.081(3) -0.037(3)
C18' 0.060(3) 0.075(4) 0.135(5) -0.016(4) 0.044(3) 0.005(3)

loop_
_atom_type_symbol
_atom_type_description
_atom_type_scat_dispersion_real
_atom_type_scat_dispersion_imag
_atom_type_scat_source
C C 0.0181 0.0091 'International Tables Vol C Tables 4.2.6.8 and 6.1.1.4'
H H 0.0000 0.0000 'International Tables Vol C Tables 4.2.6.8 and 6.1.1.4'
N N 0.0311 0.0180 'International Tables Vol C Tables 4.2.6.8 and 6.1.1.4'
O O 0.0492 0.0322 'International Tables Vol C Tables 4.2.6.8 and 6.1.1.4'

loop_
_geom_angle_atom_site_label_1
_geom_angle_atom_site_label_2
_geom_angle_atom_site_label_3
_geom_angle
C4 O2 C3 60.97(14)
C2 N1 C10 107.81(18)
C2 N1 C6 111.50(16)
C10 N1 C6 114.44(18)
C10' N1' C2' 109.67(18)
C10' N1' C6' 112.63(18)
C2' N1' C6' 108.34(17)
C15 N16 C17 118.2(2)
C15 N16 C11 126.2(2)
C17 N16 C11 114.22(18)
C15' N16' C17' 119.5(2)
C15' N16' C11' 126.0(2)
C17' N16' C11' 113.5(2)
O2 C3 C4 59.36(14)
O2 C3 C10' 116.32(18)
C4 C3 C10' 119.33(19)
O2 C3 C2 114.00(17)
C4 C3 C2 118.08(19)
C10' C3 C2 116.79(18)
O2 C4 C3 59.67(13)
O2 C4 C5 116.25(19)
C3 C4 C5 120.94(19)
O2 C4 H4 116.0
C3 C4 H4 116.0
C5 C4 H4 116.0
N1' C10' C3 110.75(18)
N1' C10' C9' 113.13(18)
C3 C10' C9' 107.95(18)
N1' C10' H10' 108.3
C3 C10' H10' 108.3
C9' C10' H10' 108.3
O1 C15 N16 122.4(2)
O1 C15 C14 119.7(2)
N16 C15 C14 117.8(2)
N16 C11 C12 111.5(2)
N16 C11 C7 110.55(19)
C12 C11 C7 109.06(19)
N16 C11 H11 108.5
C12 C11 H11 108.5
C7 C11 H11 108.5
C4 C5 C17 108.35(18)
C4 C5 C6 112.82(19)
C17 C5 C6 110.72(18)
C4 C5 H5 108.3
C17 C5 H5 108.3
C6 C5 H5 108.3
N16' C11' C12' 112.2(2)
N16' C11' C7' 109.3(2)
C12' C11' C7' 110.3(2)
N16' C11' H11' 108.3
C12' C11' H11' 108.3
C7' C11' H11' 108.3
C8 C7 C6 109.6(2)
C8 C7 C11 110.47(19)
C6 C7 C11 116.36(18)
C8 C7 H7 106.6
C6 C7 H7 106.6
C11 C7 H7 106.6
N1 C6 C5 109.08(17)
N1 C6 C7 113.63(18)
C5 C6 C7 109.52(19)
N1 C6 H6 108.2
C5 C6 H6 108.2
C7 C6 H6 108.2
N1' C2' C3' 110.87(19)
N1' C2' H2'A 109.5
C3' C2' H2'A 109.5
N1' C2' H2'B 109.5
C3' C2' H2'B 109.5
H2'A C2' H2'B 108.1
N19 C18 C2 178.0(3)
N1' C6' C7' 112.75(18)
N1' C6' C5' 110.0(2)
C7' C6' C5' 109.9(2)
N1' C6' H6' 108.0
C7' C6' H6' 108.0
C5' C6' H6' 108.0
C10' C9' C8' 110.7(2)
C10' C9' H9'A 109.5
C8' C9' H9'A 109.5
C10' C9' H9'B 109.5
C8' C9' H9'B 109.5
H9'A C9' H9'B 108.1
N16 C17 C5 110.65(18)
N16 C17 H17A 109.5
C5 C17 H17A 109.5
N16 C17 H17B 109.5
C5 C17 H17B 109.5
H17A C17 H17B 108.1
C2' C3' C4' 109.7(2)
C2' C3' H3'A 109.7
C4' C3' H3'A 109.7
C2' C3' H3'B 109.7
C4' C3' H3'B 109.7
H3'A C3' H3'B 108.2
N1 C2 C18 111.91(19)
N1 C2 C3 114.18(18)
C18 C2 C3 107.72(17)
N1 C2 H2 107.6
C18 C2 H2 107.6
C3 C2 H2 107.6
C7' C8' C9' 109.7(2)
C7' C8' H8'A 109.7
C9' C8' H8'A 109.7
C7' C8' H8'B 109.7
C9' C8' H8'B 109.7
H8'A C8' H8'B 108.2
N1 C10 C9 112.9(2)
N1 C10 H10A 109.0
C9 C10 H10A 109.0
N1 C10 H10B 109.0
C9 C10 H10B 109.0
H10A C10 H10B 107.8
C10 C9 C8 109.1(2)
C10 C9 H9A 109.9
C8 C9 H9A 109.9
C10 C9 H9B 109.9
C8 C9 H9B 109.9
H9A C9 H9B 108.3
C8' C7' C6' 109.2(2)
C8' C7' C11' 112.6(2)
C6' C7' C11' 113.3(2)
C8' C7' H7' 107.1
C6' C7' H7' 107.1
C11' C7' H7' 107.1
C15 C14 C13 115.3(2)
C15 C14 H14A 108.5
C13 C14 H14A 108.5
C15 C14 H14B 108.5
C13 C14 H14B 108.5
H14A C14 H14B 107.5
C12 C13 C14 109.6(2)
C12 C13 H13A 109.7
C14 C13 H13A 109.7
C12 C13 H13B 109.7
C14 C13 H13B 109.7
H13A C13 H13B 108.2
C17' C5' C6' 110.1(2)
C17' C5' C4' 112.2(2)
C6' C5' C4' 111.9(2)
C17' C5' H5' 107.5
C6' C5' H5' 107.5
C4' C5' H5' 107.5
C9 C8 C7 110.4(2)
C9 C8 H8A 109.6
C7 C8 H8A 109.6
C9 C8 H8B 109.6
C7 C8 H8B 109.6
H8A C8 H8B 108.1
O1' C15' N16' 122.5(3)
O1' C15' C14' 119.1(2)
N16' C15' C14' 118.4(3)
C13' C12' C11' 111.3(2)
C13' C12' H12A 109.4
C11' C12' H12A 109.4
C13' C12' H12B 109.4
C11' C12' H12B 109.4
H12A C12' H12B 108.0
C13 C12 C11 111.6(2)
C13 C12 H12C 109.3
C11 C12 H12C 109.3
C13 C12 H12D 109.3
C11 C12 H12D 109.3
H12C C12 H12D 108.0
N16' C17' C5' 111.0(2)
N16' C17' H17C 109.4
C5' C17' H17C 109.4
N16' C17' H17D 109.4
C5' C17' H17D 109.4
H17C C17' H17D 108.0
C12' C13' C14' 108.5(2)
C12' C13' H13C 110.0
C14' C13' H13C 110.0
C12' C13' H13D 110.0
C14' C13' H13D 110.0
H13C C13' H13D 108.4
C3' C4' C5' 111.4(2)
C3' C4' H4'A 109.3
C5' C4' H4'A 109.3
C3' C4' H4'B 109.3
C5' C4' H4'B 109.3
H4'A C4' H4'B 108.0
C15' C14' C13' 113.9(2)
C15' C14' H14C 108.8
C13' C14' H14C 108.8
C15' C14' H14D 108.8
C13' C14' H14D 108.8
H14C C14' H14D 107.7
C18' O2' H2' 109.5
O2' C18' H18A 109.5
O2' C18' H18B 109.5
H18A C18' H18B 109.5
O2' C18' H18C 109.5
H18A C18' H18C 109.5
H18B C18' H18C 109.5

loop_
_geom_bond_atom_site_label_1
_geom_bond_atom_site_label_2
_geom_bond_distance
O2 C4 1.445(3)
O2 C3 1.450(3)
O1 C15 1.233(3)
N1 C2 1.469(3)
N1 C10 1.475(3)
N1 C6 1.481(3)
O1' C15' 1.235(4)
N1' C10' 1.474(3)
N1' C2' 1.480(3)
N1' C6' 1.482(3)
N16 C15 1.357(3)
N16 C17 1.463(3)
N16 C11 1.479(3)
N16' C15' 1.350(3)
N16' C17' 1.472(4)
N16' C11' 1.483(3)
N19 C18 1.148(3)
C3 C4 1.468(3)
C3 C10' 1.514(3)
C3 C2 1.531(3)
C4 C5 1.507(3)
C4 H4 0.9800
C10' C9' 1.520(3)
C10' H10' 0.9800
C15 C14 1.511(3)
C11 C12 1.532(3)
C11 C7 1.547(3)
C11 H11 0.9800
C5 C17 1.524(3)
C5 C6 1.534(3)
C5 H5 0.9800
C11' C12' 1.522(4)
C11' C7' 1.542(3)
C11' H11' 0.9800
C7 C8 1.535(3)
C7 C6 1.540(3)
C7 H7 0.9800
C6 H6 0.9800
C2' C3' 1.520(3)
C2' H2'A 0.9700
C2' H2'B 0.9700
C18 C2 1.499(3)
C6' C7' 1.528(4)
C6' C5' 1.535(3)
C6' H6' 0.9800
C9' C8' 1.528(3)
C9' H9'A 0.9700
C9' H9'B 0.9700
C17 H17A 0.9700
C17 H17B 0.9700
C3' C4' 1.526(4)
C3' H3'A 0.9700
C3' H3'B 0.9700
C2 H2 0.9800
C8' C7' 1.528(4)
C8' H8'A 0.9700
C8' H8'B 0.9700
C10 C9 1.515(3)
C10 H10A 0.9700
C10 H10B 0.9700
C9 C8 1.519(4)
C9 H9A 0.9700
C9 H9B 0.9700
C7' H7' 0.9800
C14 C13 1.517(4)
C14 H14A 0.9700
C14 H14B 0.9700
C13 C12 1.514(4)
C13 H13A 0.9700
C13 H13B 0.9700
C5' C17' 1.524(4)
C5' C4' 1.536(4)
C5' H5' 0.9800
C8 H8A 0.9700
C8 H8B 0.9700
C15' C14' 1.509(4)
C12' C13' 1.516(4)
C12' H12A 0.9700
C12' H12B 0.9700
C12 H12C 0.9700
C12 H12D 0.9700
C17' H17C 0.9700
C17' H17D 0.9700
C13' C14' 1.520(4)
C13' H13C 0.9700
C13' H13D 0.9700
C4' H4'A 0.9700
C4' H4'B 0.9700
C14' H14C 0.9700
C14' H14D 0.9700
O2' C18' 1.305(8)
O2' H2' 0.8200
C18' H18A 0.9600
C18' H18B 0.9600
C18' H18C 0.9600

loop_
_geom_torsion_atom_site_label_1
_geom_torsion_atom_site_label_2
_geom_torsion_atom_site_label_3
_geom_torsion_atom_site_label_4
_geom_torsion
C4 O2 C3 C10' 110.0(2)
C4 O2 C3 C2 -109.6(2)
C3 O2 C4 C5 112.1(2)
C10' C3 C4 O2 -105.0(2)
C2 C3 C4 O2 102.7(2)
O2 C3 C4 C5 -104.3(2)
C10' C3 C4 C5 150.7(2)
C2 C3 C4 C5 -1.6(3)
C2' N1' C10' C3 -66.4(2)
C6' N1' C10' C3 172.82(18)
C2' N1' C10' C9' 172.22(18)
C6' N1' C10' C9' 51.5(2)
O2 C3 C10' N1' 91.2(2)
C4 C3 C10' N1' 159.18(18)
C2 C3 C10' N1' -48.1(3)
O2 C3 C10' C9' -144.49(19)
C4 C3 C10' C9' -76.5(2)
C2 C3 C10' C9' 76.2(2)
C17 N16 C15 O1 -6.9(4)
C11 N16 C15 O1 -172.8(2)
C17 N16 C15 C14 175.4(2)
C11 N16 C15 C14 9.5(4)
C15 N16 C11 C12 -21.0(3)
C17 N16 C11 C12 172.61(19)
C15 N16 C11 C7 -142.5(2)
C17 N16 C11 C7 51.1(3)
O2 C4 C5 C17 -173.81(18)
C3 C4 C5 C17 -105.0(2)
O2 C4 C5 C6 -50.9(2)
C3 C4 C5 C6 18.0(3)
C15' N16' C11' C12' -13.3(4)
C17' N16' C11' C12' 178.1(2)
C15' N16' C11' C7' -135.9(3)
C17' N16' C11' C7' 55.4(3)
N16 C11 C7 C8 -170.53(19)
C12 C11 C7 C8 66.5(3)
N16 C11 C7 C6 -44.8(3)
C12 C11 C7 C6 -167.8(2)
C2 N1 C6 C5 67.2(2)
C10 N1 C6 C5 -170.14(18)
C2 N1 C6 C7 -170.33(19)
C10 N1 C6 C7 -47.7(2)
C4 C5 C6 N1 -49.3(2)
C17 C5 C6 N1 72.3(2)
C4 C5 C6 C7 -174.28(18)
C17 C5 C6 C7 -52.7(2)
C8 C7 C6 N1 50.3(2)
C11 C7 C6 N1 -75.9(2)
C8 C7 C6 C5 172.56(18)
C11 C7 C6 C5 46.4(3)
C10' N1' C2' C3' 171.13(19)
C6' N1' C2' C3' -65.6(2)
C10' N1' C6' C7' -53.2(3)
C2' N1' C6' C7' -174.67(19)
C10' N1' C6' C5' -176.29(19)
C2' N1' C6' C5' 62.2(2)
N1' C10' C9' C8' -53.7(3)
C3 C10' C9' C8' -176.6(2)
C15 N16 C17 C5 132.0(2)
C11 N16 C17 C5 -60.4(3)
C4 C5 C17 N16 -175.24(18)
C6 C5 C17 N16 60.6(2)
N1' C2' C3' C4' 59.7(3)
C10 N1 C2 C18 -54.1(2)
C6 N1 C2 C18 72.3(2)
C10 N1 C2 C3 -176.81(18)
C6 N1 C2 C3 -50.4(2)
O2 C3 C2 N1 83.9(2)
C4 C3 C2 N1 17.1(3)
C10' C3 C2 N1 -135.9(2)
O2 C3 C2 C18 -41.1(2)
C4 C3 C2 C18 -107.8(2)
C10' C3 C2 C18 99.2(2)
C10' C9' C8' C7' 56.9(3)
C2 N1 C10 C9 175.32(19)
C6 N1 C10 C9 50.7(3)
N1 C10 C9 C8 -56.5(3)
C9' C8' C7' C6' -57.9(3)
C9' C8' C7' C11' 69.0(3)
N1' C6' C7' C8' 56.4(3)
C5' C6' C7' C8' 179.6(2)
N1' C6' C7' C11' -70.0(3)
C5' C6' C7' C11' 53.1(3)
N16' C11' C7' C8' -177.2(2)
C12' C11' C7' C8' 59.0(3)
N16' C11' C7' C6' -52.5(2)
C12' C11' C7' C6' -176.3(2)
O1 C15 C14 C13 159.5(2)
N16 C15 C14 C13 -22.8(3)
C15 C14 C13 C12 47.5(3)
N1' C6' C5' C17' 70.4(3)
C7' C6' C5' C17' -54.4(3)
N1' C6' C5' C4' -55.2(3)
C7' C6' C5' C4' -179.9(2)
C10 C9 C8 C7 60.3(3)
C6 C7 C8 C9 -57.1(3)
C11 C7 C8 C9 72.3(2)
C17' N16' C15' O1' -8.1(4)
C11' N16' C15' O1' -176.1(3)
C17' N16' C15' C14' 171.3(2)
C11' N16' C15' C14' 3.2(4)
N16' C11' C12' C13' 42.5(3)
C7' C11' C12' C13' 164.6(2)
C14 C13 C12 C11 -59.3(3)
N16 C11 C12 C13 45.4(3)
C7 C11 C12 C13 167.8(2)
C15' N16' C17' C5' 131.0(2)
C11' N16' C17' C5' -59.5(3)
C6' C5' C17' N16' 57.7(3)
C4' C5' C17' N16' -177.0(2)
C11' C12' C13' C14' -61.7(3)
C2' C3' C4' C5' -51.0(3)
C17' C5' C4' C3' -74.7(3)
C6' C5' C4' C3' 49.6(3)
O1' C15' C14' C13' 156.6(3)
N16' C15' C14' C13' -22.8(4)
C12' C13' C14' C15' 51.3(3)
